data_4135009
loop_
_publ_author_name
'Song, Bichao'
'Xie, Peipei'
'Li, Yingzi'
'Hao, Jiping'
'Wang, Lu'
'Chen, Xiangyang'
'Xu, Zhongliang'
'Quan, Haitian'
'Lou, Li-Guang'
'Xia, Yuanzhi'
'Houk, K. N.'
'Yang, Weibo'

_publ_section_title
;
 Pd-Catalyzed Decarboxylative Olefination: Stereoselective Synthesis of
 Polysubstituted Butadienes and Bioactive Macrocyclic Inhibitors.
;
_journal_name_full 'Journal of the American Chemical Society'
_journal_paper_doi 10.1021/jacs.0c00078
_journal_year 2020
_chemical_formula_moiety 'C19 H18 O3'
_chemical_formula_sum 'C19 H18 O3'
_chemical_formula_weight 294.33
_space_group_crystal_system monoclinic
_space_group_IT_number 14
_space_group_name_Hall '-P 2yn'
_space_group_name_H-M_alt 'P 1 21/n 1'
_atom_sites_solution_hydrogens geom
_atom_sites_solution_primary dual
_audit_creation_date 2017-04-12
_audit_creation_method
;
Olex2 1.2
(compiled 2017.03.28 svn.r3405 for OlexSys, GUI svn.r5335)
;
_cell_angle_alpha 90
_cell_angle_beta 96.911(8)
_cell_angle_gamma 90
_cell_formula_units_Z 4
_cell_length_a 8.890(3)
_cell_length_b 14.011(5)
_cell_length_c 12.417(5)
_cell_measurement_reflns_used 884
_cell_measurement_temperature 205
_cell_measurement_theta_max 25.57
_cell_measurement_theta_min 2.20
_cell_volume 1535.4(10)
_computing_cell_refinement 'SAINT v7.68A (Bruker, 2009)'
_computing_data_reduction 'SAINT v7.68A (Bruker, 2009)'
_computing_molecular_graphics 'Olex2 (Dolomanov et al., 2009)'
_computing_publication_material 'Olex2 (Dolomanov et al., 2009)'
_computing_structure_refinement 'ShelXL (Sheldrick, 2015)'
_computing_structure_solution 'ShelXT (Sheldrick, 2015)'
_diffrn_ambient_temperature 205
_diffrn_measured_fraction_theta_full 0.990
_diffrn_measured_fraction_theta_max 0.983
_diffrn_measurement_device_type 'Bruker APEX-II CCD'
_diffrn_measurement_method '\f and \w scans'
_diffrn_radiation_monochromator graphite
_diffrn_radiation_type MoK\a
_diffrn_radiation_wavelength 0.71073
_diffrn_reflns_av_R_equivalents 0.0316
_diffrn_reflns_av_unetI/netI 0.0409
_diffrn_reflns_Laue_measured_fraction_full 0.990
_diffrn_reflns_Laue_measured_fraction_max 0.983
_diffrn_reflns_limit_h_max 11
_diffrn_reflns_limit_h_min -10
_diffrn_reflns_limit_k_max 18
_diffrn_reflns_limit_k_min -18
_diffrn_reflns_limit_l_max 14
_diffrn_reflns_limit_l_min -16
_diffrn_reflns_number 9451
_diffrn_reflns_point_group_measured_fraction_full 0.990
_diffrn_reflns_point_group_measured_fraction_max 0.983
_diffrn_reflns_theta_full 25.242
_diffrn_reflns_theta_max 27.531
_diffrn_reflns_theta_min 2.201
_diffrn_standards_number 0
_exptl_absorpt_coefficient_mu 0.085
_exptl_absorpt_correction_T_max 0.7456
_exptl_absorpt_correction_T_min 0.6233
_exptl_absorpt_correction_type multi-scan
_exptl_absorpt_process_details
'SADABS-2008/1 (Bruker,2008) was used for absorption correction. wR2(int) was 0.0596 before and 0.0432 after correction. The Ratio of minimum to maximum transmission is 0.8360. The \l/2 correction factor is 0.0015.'
_exptl_crystal_colour yellow
_exptl_crystal_colour_primary yellow
_exptl_crystal_density_diffrn 1.273
_exptl_crystal_density_method 'not measured'
_exptl_crystal_description block
_exptl_crystal_F_000 624
_exptl_crystal_size_max 0.28
_exptl_crystal_size_mid 0.15
_exptl_crystal_size_min 0.12
_refine_diff_density_max 0.271
_refine_diff_density_min -0.227
_refine_diff_density_rms 0.049
_refine_ls_extinction_method none
_refine_ls_goodness_of_fit_ref 1.029
_refine_ls_hydrogen_treatment constr
_refine_ls_matrix_type full
_refine_ls_number_parameters 201
_refine_ls_number_reflns 3486
_refine_ls_number_restraints 0
_refine_ls_restrained_S_all 1.029
_refine_ls_R_factor_all 0.0646
_refine_ls_R_factor_gt 0.0469
_refine_ls_shift/su_max 0.000
_refine_ls_shift/su_mean 0.000
_refine_ls_structure_factor_coef Fsqd
_refine_ls_weighting_details 'w=1/[\s^2^(Fo^2^)+(0.0860P)^2^+0.1070P] where P=(Fo^2^+2Fc^2^)/3'
_refine_ls_weighting_scheme calc
_refine_ls_wR_factor_gt 0.1350
_refine_ls_wR_factor_ref 0.1499
_reflns_Friedel_coverage 0.000
_reflns_number_gt 2611
_reflns_number_total 3486
_reflns_threshold_expression 'I > 2\s(I)'
_cod_data_source_file ja0c00078_si_002.cif
_cod_data_source_block mo_2017238-bc-end-1_0m
_cod_original_cell_volume 1535.5(10)
_cod_database_code 4135009
_shelx_shelxl_version_number 2014/7
_shelx_space_group_comment
;
The symmetry employed for this shelxl refinement is uniquely defined
by the following loop, which should always be used as a source of
symmetry information in preference to the above space-group names.
They are only intended as comments.
;
_olex2_refinement_description
;
1. Fixed Uiso
 At 1.2 times of:
  All C(H) groups, All C(H,H) groups
 At 1.5 times of:
  All C(H,H,H) groups, All O(H) groups
2.a Secondary CH2 refined with riding coordinates:
 C19(H19A,H19B)
2.b Aromatic/amide H refined with riding coordinates:
 C11(H11), C10(H10), C9(H9), C5(H5), C14(H14), C18(H18), C7(H7), C16(H16),
 C6(H6), C17(H17), C8(H8), C15(H15)
2.c Idealised Me refined as rotating group:
 C1(H1A,H1B,H1C)
2.d Idealised tetrahedral OH refined as rotating group:
 O3(H3)
;
_olex2_submission_special_instructions 'No special instructions were received'

loop_
_space_group_symop_operation_xyz
'x, y, z'
'-x+1/2, y+1/2, -z+1/2'
'-x, -y, -z'
'x-1/2, -y-1/2, z-1/2'

loop_
_atom_site_label
_atom_site_type_symbol
_atom_site_fract_x
_atom_site_fract_y
_atom_site_fract_z
_atom_site_U_iso_or_equiv
_atom_site_adp_type
_atom_site_occupancy
_atom_site_site_symmetry_order
_atom_site_calc_flag
_atom_site_refinement_flags_posn
_atom_site_refinement_flags_adp
_atom_site_refinement_flags_occupancy
_atom_site_disorder_assembly
_atom_site_disorder_group
O1 O 0.37394(11) 0.38891(8) 0.53364(9) 0.0374(3) Uani 1 1 d . . . . .
O2 O 0.58481(11) 0.30821(7) 0.51055(9) 0.0377(3) Uani 1 1 d . . . . .
O3 O 0.71843(12) 0.64653(8) 0.97234(11) 0.0460(3) Uani 1 1 d . . . . .
H3 H 0.7596 0.6994 0.9686 0.069 Uiso 1 1 calc GR . . . .
C2 C 0.52084(15) 0.36754(9) 0.56008(12) 0.0285(3) Uani 1 1 d . . . . .
C4 C 0.76118(15) 0.40778(9) 0.67931(12) 0.0270(3) Uani 1 1 d . . . . .
C13 C 0.32230(15) 0.61049(9) 0.83234(11) 0.0272(3) Uani 1 1 d . . . . .
C3 C 0.59481(15) 0.42234(9) 0.65394(11) 0.0268(3) Uani 1 1 d . . . . .
C12 C 0.48943(15) 0.59745(10) 0.85690(12) 0.0285(3) Uani 1 1 d . . . . .
C11 C 0.57364(15) 0.54053(10) 0.80095(12) 0.0296(3) Uani 1 1 d . . . . .
H11 H 0.6789 0.5394 0.8216 0.036 Uiso 1 1 calc R . . . .
C10 C 0.51308(15) 0.48087(10) 0.71097(12) 0.0292(3) Uani 1 1 d . . . . .
H10 H 0.4079 0.4830 0.6904 0.035 Uiso 1 1 calc R . . . .
C9 C 0.82320(17) 0.37513(11) 0.78076(13) 0.0353(4) Uani 1 1 d . . . . .
H9 H 0.7589 0.3606 0.8333 0.042 Uiso 1 1 calc R . . . .
C5 C 0.85861(17) 0.42752(11) 0.60252(13) 0.0354(4) Uani 1 1 d . . . . .
H5 H 0.8189 0.4478 0.5327 0.042 Uiso 1 1 calc R . . . .
C14 C 0.26184(17) 0.65565(11) 0.73739(13) 0.0360(4) Uani 1 1 d . . . . .
H14 H 0.3258 0.6734 0.6858 0.043 Uiso 1 1 calc R . . . .
C18 C 0.22401(17) 0.58251(11) 0.90619(13) 0.0350(4) Uani 1 1 d . . . . .
H18 H 0.2627 0.5508 0.9703 0.042 Uiso 1 1 calc R . . . .
C7 C 1.07402(17) 0.38584(11) 0.72978(17) 0.0455(4) Uani 1 1 d . . . . .
H7 H 1.1794 0.3795 0.7471 0.055 Uiso 1 1 calc R . . . .
C19 C 0.55989(17) 0.65703(11) 0.95084(14) 0.0385(4) Uani 1 1 d . . . . .
H19A H 0.5363 0.7243 0.9355 0.046 Uiso 1 1 calc R . . . .
H19B H 0.5140 0.6393 1.0159 0.046 Uiso 1 1 calc R . . . .
C16 C 0.01215(17) 0.64755(12) 0.79275(15) 0.0419(4) Uani 1 1 d . . . . .
H16 H -0.0921 0.6608 0.7800 0.050 Uiso 1 1 calc R . . . .
C1 C 0.29644(18) 0.33321(12) 0.44635(14) 0.0424(4) Uani 1 1 d . . . . .
H1A H 0.3534 0.3350 0.3845 0.064 Uiso 1 1 calc GR . . . .
H1B H 0.1961 0.3594 0.4258 0.064 Uiso 1 1 calc GR . . . .
H1C H 0.2877 0.2677 0.4700 0.064 Uiso 1 1 calc GR . . . .
C6 C 1.01423(18) 0.41744(11) 0.62830(16) 0.0438(4) Uani 1 1 d . . . . .
H6 H 1.0792 0.4322 0.5763 0.053 Uiso 1 1 calc R . . . .
C17 C 0.07097(17) 0.60088(12) 0.88609(14) 0.0406(4) Uani 1 1 d . . . . .
H17 H 0.0062 0.5814 0.9364 0.049 Uiso 1 1 calc R . . . .
C8 C 0.97809(18) 0.36367(12) 0.80553(15) 0.0436(4) Uani 1 1 d . . . . .
H8 H 1.0180 0.3407 0.8742 0.052 Uiso 1 1 calc R . . . .
C15 C 0.10728(18) 0.67481(13) 0.71799(15) 0.0436(4) Uani 1 1 d . . . . .
H15 H 0.0676 0.7063 0.6540 0.052 Uiso 1 1 calc R . . . .

loop_
_atom_site_aniso_label
_atom_site_aniso_U_11
_atom_site_aniso_U_22
_atom_site_aniso_U_33
_atom_site_aniso_U_23
_atom_site_aniso_U_13
_atom_site_aniso_U_12
O1 0.0305(5) 0.0417(6) 0.0377(6) -0.0129(5) -0.0048(5) 0.0064(4)
O2 0.0367(6) 0.0393(6) 0.0369(6) -0.0098(5) 0.0031(5) 0.0072(4)
O3 0.0330(6) 0.0406(6) 0.0608(8) -0.0083(6) -0.0091(6) -0.0041(5)
C2 0.0306(7) 0.0279(7) 0.0271(8) 0.0011(6) 0.0041(6) 0.0036(5)
C4 0.0282(7) 0.0236(6) 0.0294(8) -0.0003(5) 0.0042(6) 0.0017(5)
C13 0.0266(7) 0.0266(7) 0.0285(8) -0.0067(5) 0.0036(6) -0.0013(5)
C3 0.0269(7) 0.0280(7) 0.0258(7) 0.0008(6) 0.0044(6) 0.0011(5)
C12 0.0276(7) 0.0283(7) 0.0292(8) -0.0013(6) 0.0021(6) -0.0013(5)
C11 0.0241(7) 0.0327(7) 0.0319(8) -0.0024(6) 0.0028(6) -0.0002(5)
C10 0.0252(7) 0.0312(7) 0.0315(8) -0.0012(6) 0.0040(6) -0.0002(5)
C9 0.0346(8) 0.0385(8) 0.0330(9) 0.0044(7) 0.0043(6) 0.0045(6)
C5 0.0357(8) 0.0348(8) 0.0372(9) 0.0048(7) 0.0107(7) 0.0036(6)
C14 0.0318(7) 0.0433(8) 0.0331(9) 0.0044(7) 0.0052(6) -0.0034(6)
C18 0.0359(8) 0.0396(8) 0.0300(8) -0.0001(6) 0.0068(7) 0.0001(6)
C7 0.0261(7) 0.0363(8) 0.0722(13) -0.0019(8) -0.0015(8) 0.0023(6)
C19 0.0321(8) 0.0389(8) 0.0429(10) -0.0136(7) -0.0019(7) 0.0013(6)
C16 0.0246(7) 0.0516(10) 0.0488(10) -0.0103(8) 0.0015(7) 0.0025(6)
C1 0.0373(8) 0.0452(9) 0.0417(10) -0.0131(7) -0.0071(7) 0.0014(7)
C6 0.0334(8) 0.0385(8) 0.0632(12) 0.0042(8) 0.0204(8) 0.0007(6)
C17 0.0337(8) 0.0503(9) 0.0402(9) -0.0057(8) 0.0138(7) -0.0037(7)
C8 0.0390(9) 0.0437(9) 0.0451(10) 0.0038(8) -0.0074(8) 0.0074(7)
C15 0.0350(8) 0.0522(10) 0.0413(10) 0.0075(8) -0.0051(7) 0.0028(7)

loop_
_atom_type_symbol
_atom_type_description
_atom_type_scat_dispersion_real
_atom_type_scat_dispersion_imag
_atom_type_scat_source
C C 0.0033 0.0016 'International Tables Vol C Tables 4.2.6.8 and 6.1.1.4'
H H 0.0000 0.0000 'International Tables Vol C Tables 4.2.6.8 and 6.1.1.4'
O O 0.0106 0.0060 'International Tables Vol C Tables 4.2.6.8 and 6.1.1.4'

loop_
_geom_angle_atom_site_label_1
_geom_angle_atom_site_label_2
_geom_angle_atom_site_label_3
_geom_angle
_geom_angle_site_symmetry_1
_geom_angle_site_symmetry_3
_geom_angle_publ_flag
C2 O1 C1 115.23(11) . . ?
C19 O3 H3 109.5 . . ?
O1 C2 C3 113.81(11) . . ?
O2 C2 O1 121.99(13) . . ?
O2 C2 C3 124.20(13) . . ?
C9 C4 C3 120.82(12) . . ?
C9 C4 C5 118.35(13) . . ?
C5 C4 C3 120.82(13) . . ?
C14 C13 C12 120.26(12) . . ?
C14 C13 C18 118.46(13) . . ?
C18 C13 C12 121.19(13) . . ?
C2 C3 C4 115.53(11) . . ?
C10 C3 C2 120.73(12) . . ?
C10 C3 C4 123.74(13) . . ?
C13 C12 C19 113.65(11) . . ?
C11 C12 C13 124.77(13) . . ?
C11 C12 C19 121.55(13) . . ?
C12 C11 H11 117.8 . . ?
C12 C11 C10 124.33(13) . . ?
C10 C11 H11 117.8 . . ?
C3 C10 C11 125.59(13) . . ?
C3 C10 H10 117.2 . . ?
C11 C10 H10 117.2 . . ?
C4 C9 H9 119.5 . . ?
C8 C9 C4 121.00(14) . . ?
C8 C9 H9 119.5 . . ?
C4 C5 H5 119.8 . . ?
C6 C5 C4 120.45(15) . . ?
C6 C5 H5 119.8 . . ?
C13 C14 H14 119.7 . . ?
C13 C14 C15 120.54(14) . . ?
C15 C14 H14 119.7 . . ?
C13 C18 H18 119.6 . . ?
C17 C18 C13 120.72(15) . . ?
C17 C18 H18 119.6 . . ?
C6 C7 H7 120.2 . . ?
C8 C7 H7 120.2 . . ?
C8 C7 C6 119.55(15) . . ?
O3 C19 C12 113.67(12) . . ?
O3 C19 H19A 108.8 . . ?
O3 C19 H19B 108.8 . . ?
C12 C19 H19A 108.8 . . ?
C12 C19 H19B 108.8 . . ?
H19A C19 H19B 107.7 . . ?
C17 C16 H16 120.2 . . ?
C17 C16 C15 119.67(14) . . ?
C15 C16 H16 120.2 . . ?
O1 C1 H1A 109.5 . . ?
O1 C1 H1B 109.5 . . ?
O1 C1 H1C 109.5 . . ?
H1A C1 H1B 109.5 . . ?
H1A C1 H1C 109.5 . . ?
H1B C1 H1C 109.5 . . ?
C5 C6 H6 119.8 . . ?
C7 C6 C5 120.43(15) . . ?
C7 C6 H6 119.8 . . ?
C18 C17 C16 120.51(14) . . ?
C18 C17 H17 119.7 . . ?
C16 C17 H17 119.7 . . ?
C9 C8 H8 119.9 . . ?
C7 C8 C9 120.19(16) . . ?
C7 C8 H8 119.9 . . ?
C14 C15 H15 120.0 . . ?
C16 C15 C14 120.07(15) . . ?
C16 C15 H15 120.0 . . ?

loop_
_geom_bond_atom_site_label_1
_geom_bond_atom_site_label_2
_geom_bond_distance
_geom_bond_site_symmetry_2
_geom_bond_publ_flag
O1 C2 1.3416(17) . ?
O1 C1 1.4418(18) . ?
O2 C2 1.2153(16) . ?
O3 H3 0.8300 . ?
O3 C19 1.4102(18) . ?
C2 C3 1.482(2) . ?
C4 C3 1.4888(19) . ?
C4 C9 1.390(2) . ?
C4 C5 1.391(2) . ?
C13 C12 1.4916(19) . ?
C13 C14 1.388(2) . ?
C13 C18 1.397(2) . ?
C3 C10 1.3512(19) . ?
C12 C11 1.3432(19) . ?
C12 C19 1.508(2) . ?
C11 H11 0.9400 . ?
C11 C10 1.447(2) . ?
C10 H10 0.9400 . ?
C9 H9 0.9400 . ?
C9 C8 1.384(2) . ?
C5 H5 0.9400 . ?
C5 C6 1.389(2) . ?
C14 H14 0.9400 . ?
C14 C15 1.392(2) . ?
C18 H18 0.9400 . ?
C18 C17 1.378(2) . ?
C7 H7 0.9400 . ?
C7 C6 1.380(3) . ?
C7 C8 1.379(3) . ?
C19 H19A 0.9800 . ?
C19 H19B 0.9800 . ?
C16 H16 0.9400 . ?
C16 C17 1.378(2) . ?
C16 C15 1.383(2) . ?
C1 H1A 0.9700 . ?
C1 H1B 0.9700 . ?
C1 H1C 0.9700 . ?
C6 H6 0.9400 . ?
C17 H17 0.9400 . ?
C8 H8 0.9400 . ?
C15 H15 0.9400 . ?
